data_1505668
loop_
_publ_author_name
'Hashimoto, Akihiro'
'Pais, Godwin C. G.'
'Wang, Qiuping'
'Lucien, Edlaine'
'Incarvito, Christopher D.'
'Deshpande, Milind'
'Bradbury, Barton J.'
'Wiles, Jason A.'

_publ_section_title
;
 Practical Synthesis and Molecular Structure of a Potent Broad-Spectrum
 Antibacterial Isothiazoloquinolone
;
_journal_issue 3
_journal_name_full 'Organic Process Research &amp; Development'
_journal_page_first 389
_journal_paper_doi 10.1021/op700014t
_journal_volume 11
_journal_year 2007
_chemical_formula_sum 'C22 H17 F4 N3 O5 S'
_chemical_formula_weight 511.45
_chemical_name_systematic
; 
 ? 
;
_space_group_IT_number 2
_symmetry_cell_setting triclinic
_symmetry_space_group_name_Hall '-P 1'
_symmetry_space_group_name_H-M 'P -1'
_atom_sites_solution_hydrogens geom
_atom_sites_solution_primary direct
_atom_sites_solution_secondary difmap
_audit_creation_method SHELXL-97
_cell_angle_alpha 81.00(3)
_cell_angle_beta 81.81(3)
_cell_angle_gamma 66.27(3)
_cell_formula_units_Z 2
_cell_length_a 8.2971(17)
_cell_length_b 9.7116(19)
_cell_length_c 14.452(3)
_cell_measurement_temperature 123(2)
_cell_volume 1048.9(4)
_computing_cell_refinement Denzo
_computing_data_collection 'Nonius Collect'
_computing_data_reduction Denzo
_computing_molecular_graphics 'Bruker SHELXTL'
_computing_publication_material 'Bruker SHELXTL'
_computing_structure_refinement 'SHELXL-97 (Sheldrick, 1997)'
_computing_structure_solution 'SHELXS-97 (Sheldrick, 1990)'
_diffrn_ambient_temperature 123(2)
_diffrn_measured_fraction_theta_full 0.987
_diffrn_measured_fraction_theta_max 0.987
_diffrn_measurement_device_type 'Nonius KappaCCD'
_diffrn_measurement_method '\w scans'
_diffrn_radiation_monochromator graphite
_diffrn_radiation_source 'fine-focus sealed tube'
_diffrn_radiation_type MoK\a
_diffrn_radiation_wavelength 0.71073
_diffrn_reflns_av_R_equivalents 0.0393
_diffrn_reflns_av_sigmaI/netI 0.0744
_diffrn_reflns_limit_h_max 11
_diffrn_reflns_limit_h_min -11
_diffrn_reflns_limit_k_max 13
_diffrn_reflns_limit_k_min -13
_diffrn_reflns_limit_l_max 19
_diffrn_reflns_limit_l_min -19
_diffrn_reflns_number 9166
_diffrn_reflns_theta_full 29.02
_diffrn_reflns_theta_max 29.02
_diffrn_reflns_theta_min 2.30
_exptl_absorpt_coefficient_mu 0.233
_exptl_absorpt_correction_T_max 0.9771
_exptl_absorpt_correction_T_min 0.9548
_exptl_absorpt_correction_type none
_exptl_crystal_colour colorless
_exptl_crystal_density_diffrn 1.619
_exptl_crystal_density_method 'not measured'
_exptl_crystal_description plate
_exptl_crystal_F_000 524
_exptl_crystal_size_max 0.20
_exptl_crystal_size_mid 0.20
_exptl_crystal_size_min 0.10
_refine_diff_density_max 0.524
_refine_diff_density_min -0.510
_refine_diff_density_rms 0.073
_refine_ls_extinction_method none
_refine_ls_goodness_of_fit_ref 1.067
_refine_ls_hydrogen_treatment mixed
_refine_ls_matrix_type full
_refine_ls_number_parameters 324
_refine_ls_number_reflns 5529
_refine_ls_number_restraints 0
_refine_ls_restrained_S_all 1.067
_refine_ls_R_factor_all 0.0887
_refine_ls_R_factor_gt 0.0533
_refine_ls_shift/su_max 0.005
_refine_ls_shift/su_mean 0.001
_refine_ls_structure_factor_coef Fsqd
_refine_ls_weighting_details 'calc w=1/[\s^2^(Fo^2^)+(0.0800P)^2^+0.0000P] where P=(Fo^2^+2Fc^2^)/3'
_refine_ls_weighting_scheme calc
_refine_ls_wR_factor_gt 0.1352
_refine_ls_wR_factor_ref 0.1499
_reflns_number_gt 3802
_reflns_number_total 5529
_reflns_threshold_expression >2sigma(I)
_cod_data_source_file op700014t-file002.cif
_cod_data_source_block jw07
_cod_depositor_comments
;
The following automatic conversions were performed:

'_symmetry_cell_setting' value 'Triclinic' changed to 'triclinic'
according to /home/saulius/struct/CIF-dictionaries/cif_core.dic
dictionary named 'cif_core.dic' version 2.4.1 from 2010-06-29.

Automatic conversion script
Id: cif_fix_values 1715 2011-07-08 13:25:40Z adriana 
;
_cod_original_sg_symbol_H-M P-1
_cod_database_code 1505668

loop_
_symmetry_equiv_pos_as_xyz
'x, y, z'
'-x, -y, -z'

loop_
_atom_site_label
_atom_site_type_symbol
_atom_site_fract_x
_atom_site_fract_y
_atom_site_fract_z
_atom_site_U_iso_or_equiv
_atom_site_adp_type
_atom_site_occupancy
_atom_site_symmetry_multiplicity
_atom_site_calc_flag
_atom_site_refinement_flags
S1 S 0.92711(7) 0.36860(6) 0.50707(4) 0.01918(15) Uani 1 1 d .
F1 F 0.34327(15) 0.00796(14) 0.31741(9) 0.0232(3) Uani 1 1 d .
O1 O 0.5394(2) 0.41932(18) 0.68484(11) 0.0224(3) Uani 1 1 d .
H1 H 0.569(4) 0.459(3) 0.727(2) 0.053(9) Uiso 1 1 d .
O2 O 0.36951(18) 0.28947(16) 0.57071(10) 0.0199(3) Uani 1 1 d .
O3 O 0.89764(17) 0.04929(15) 0.24380(9) 0.0166(3) Uani 1 1 d .
N1 N 0.8026(2) 0.41846(19) 0.60740(12) 0.0188(4) Uani 1 1 d .
N2 N 0.8127(2) 0.24647(18) 0.38535(12) 0.0156(4) Uani 1 1 d .
N3 N 0.7001(2) -0.2072(2) 0.04389(12) 0.0198(4) Uani 1 1 d .
H3 H 0.709(3) -0.262(3) -0.0089(19) 0.036(7) Uiso 1 1 d .
C1 C 0.6613(3) 0.3880(2) 0.61182(14) 0.0168(4) Uani 1 1 d .
C2 C 0.6432(3) 0.3193(2) 0.53491(14) 0.0165(4) Uani 1 1 d .
C3 C 0.5053(3) 0.2749(2) 0.51773(14) 0.0165(4) Uani 1 1 d .
C4 C 0.5421(3) 0.2013(2) 0.42995(14) 0.0153(4) Uani 1 1 d .
C5 C 0.4230(3) 0.1429(2) 0.41153(15) 0.0173(4) Uani 1 1 d .
H5A H 0.3172 0.1577 0.4513 0.021 Uiso 1 1 calc R
C6 C 0.4604(3) 0.0641(2) 0.33548(15) 0.0177(4) Uani 1 1 d .
C7 C 0.6150(3) 0.0354(2) 0.27579(13) 0.0157(4) Uani 1 1 d .
C8 C 0.7352(3) 0.0920(2) 0.29505(14) 0.0159(4) Uani 1 1 d .
C9 C 0.6973(3) 0.1819(2) 0.36924(14) 0.0153(4) Uani 1 1 d .
C10 C 0.7865(3) 0.3038(2) 0.46881(14) 0.0158(4) Uani 1 1 d .
C11 C 0.6510(3) -0.0533(2) 0.19547(14) 0.0164(4) Uani 1 1 d .
C12 C 0.7021(3) 0.0015(2) 0.10578(14) 0.0185(4) Uani 1 1 d .
H12A H 0.7197 0.0936 0.0971 0.022 Uiso 1 1 calc R
C13 C 0.7273(3) -0.0769(2) 0.02983(15) 0.0187(4) Uani 1 1 d .
C14 C 0.6535(3) -0.2643(2) 0.12954(15) 0.0211(5) Uani 1 1 d .
H14A H 0.6366 -0.3567 0.1364 0.025 Uiso 1 1 calc R
C15 C 0.6300(3) -0.1909(2) 0.20694(15) 0.0192(4) Uani 1 1 d .
H15A H 0.6000 -0.2328 0.2675 0.023 Uiso 1 1 calc R
C16 C 0.7835(3) -0.0278(3) -0.06876(15) 0.0259(5) Uani 1 1 d .
H16A H 0.7933 -0.1020 -0.1103 0.039 Uiso 1 1 calc R
H16B H 0.8983 -0.0207 -0.0702 0.039 Uiso 1 1 calc R
H16C H 0.6955 0.0712 -0.0902 0.039 Uiso 1 1 calc R
C17 C 1.0201(3) -0.0914(2) 0.28633(15) 0.0220(5) Uani 1 1 d .
H17A H 1.1346 -0.1201 0.2489 0.033 Uiso 1 1 calc R
H17B H 0.9743 -0.1706 0.2887 0.033 Uiso 1 1 calc R
H17C H 1.0348 -0.0794 0.3503 0.033 Uiso 1 1 calc R
C18 C 0.9438(3) 0.2737(2) 0.31479(14) 0.0170(4) Uani 1 1 d .
H18A H 1.0666 0.1944 0.3150 0.020 Uiso 1 1 calc R
C19 C 0.8868(3) 0.3562(2) 0.22200(15) 0.0217(5) Uani 1 1 d .
H19A H 0.7614 0.3870 0.2108 0.026 Uiso 1 1 calc R
H19B H 0.9717 0.3270 0.1660 0.026 Uiso 1 1 calc R
C20 C 0.9273(3) 0.4356(2) 0.29143(15) 0.0220(5) Uani 1 1 d .
H20A H 0.8269 0.5145 0.3232 0.026 Uiso 1 1 calc R
H20B H 1.0376 0.4544 0.2784 0.026 Uiso 1 1 calc R
C21 C 0.7616(4) -0.5684(3) -0.07327(18) 0.0333(6) Uani 1 1 d .
F2 F 0.8367(4) -0.55137(19) -0.00438(14) 0.0898(8) Uani 1 1 d .
F3 F 0.6607(3) -0.6441(2) -0.03438(17) 0.0861(8) Uani 1 1 d .
F4 F 0.8887(2) -0.66329(18) -0.12638(12) 0.0538(5) Uani 1 1 d .
C22 C 0.6540(3) -0.4190(3) -0.12915(16) 0.0256(5) Uani 1 1 d .
O4 O 0.6699(2) -0.30498(17) -0.11070(11) 0.0293(4) Uani 1 1 d .
O5 O 0.5627(2) -0.4291(2) -0.18601(13) 0.0455(5) Uani 1 1 d .

loop_
_atom_site_aniso_label
_atom_site_aniso_U_11
_atom_site_aniso_U_22
_atom_site_aniso_U_33
_atom_site_aniso_U_23
_atom_site_aniso_U_13
_atom_site_aniso_U_12
S1 0.0208(3) 0.0221(3) 0.0191(3) -0.0054(2) -0.0014(2) -0.0120(2)
F1 0.0185(6) 0.0281(7) 0.0293(7) -0.0120(6) -0.0013(5) -0.0124(5)
O1 0.0272(8) 0.0289(9) 0.0171(8) -0.0103(7) 0.0026(6) -0.0158(7)
O2 0.0192(8) 0.0256(8) 0.0172(8) -0.0070(6) 0.0019(6) -0.0103(6)
O3 0.0165(7) 0.0171(7) 0.0144(7) -0.0025(6) 0.0011(6) -0.0052(6)
N1 0.0226(9) 0.0196(9) 0.0170(9) -0.0044(7) -0.0030(7) -0.0098(8)
N2 0.0175(9) 0.0170(8) 0.0145(9) -0.0039(7) 0.0000(7) -0.0087(7)
N3 0.0259(10) 0.0182(9) 0.0166(9) -0.0056(7) -0.0023(7) -0.0084(8)
C1 0.0210(10) 0.0141(10) 0.0160(10) -0.0022(8) -0.0039(8) -0.0065(8)
C2 0.0180(10) 0.0146(10) 0.0169(10) -0.0019(8) -0.0039(8) -0.0055(8)
C3 0.0194(10) 0.0152(10) 0.0153(10) -0.0024(8) -0.0028(8) -0.0063(8)
C4 0.0155(10) 0.0154(10) 0.0147(10) -0.0023(8) -0.0027(8) -0.0049(8)
C5 0.0157(10) 0.0178(10) 0.0185(11) -0.0041(8) -0.0001(8) -0.0065(8)
C6 0.0175(10) 0.0181(10) 0.0212(11) -0.0044(8) -0.0037(8) -0.0093(8)
C7 0.0205(10) 0.0143(10) 0.0123(10) -0.0017(8) -0.0045(8) -0.0056(8)
C8 0.0178(10) 0.0136(9) 0.0140(10) -0.0010(8) -0.0005(8) -0.0042(8)
C9 0.0178(10) 0.0142(9) 0.0147(10) -0.0021(8) -0.0031(8) -0.0064(8)
C10 0.0182(10) 0.0147(10) 0.0162(10) -0.0007(8) -0.0042(8) -0.0076(8)
C11 0.0147(10) 0.0153(10) 0.0181(10) -0.0048(8) -0.0028(8) -0.0034(8)
C12 0.0215(11) 0.0171(10) 0.0185(11) -0.0027(8) -0.0030(8) -0.0084(9)
C13 0.0192(11) 0.0169(10) 0.0185(11) -0.0026(8) -0.0019(8) -0.0053(8)
C14 0.0279(12) 0.0165(10) 0.0184(11) -0.0009(9) -0.0024(9) -0.0084(9)
C15 0.0248(11) 0.0167(10) 0.0158(10) -0.0028(8) -0.0012(8) -0.0076(9)
C16 0.0368(13) 0.0249(12) 0.0179(11) -0.0050(9) 0.0041(10) -0.0151(10)
C17 0.0188(11) 0.0204(11) 0.0214(11) -0.0027(9) -0.0004(8) -0.0024(9)
C18 0.0163(10) 0.0170(10) 0.0189(11) -0.0031(8) 0.0012(8) -0.0081(8)
C19 0.0287(12) 0.0218(11) 0.0156(11) -0.0023(9) 0.0015(9) -0.0120(9)
C20 0.0277(12) 0.0210(11) 0.0211(11) -0.0030(9) 0.0019(9) -0.0143(9)
C21 0.0480(16) 0.0248(12) 0.0273(13) -0.0076(10) 0.0014(11) -0.0142(12)
F2 0.158(2) 0.0344(10) 0.0646(13) -0.0017(9) -0.0754(15) -0.0052(12)
F3 0.0868(15) 0.0376(10) 0.1169(19) 0.0037(11) 0.0414(14) -0.0275(10)
F4 0.0500(10) 0.0393(9) 0.0501(10) -0.0117(8) 0.0074(8) 0.0038(8)
C22 0.0249(12) 0.0323(13) 0.0227(12) -0.0146(10) 0.0002(9) -0.0109(10)
O4 0.0436(10) 0.0257(9) 0.0218(8) -0.0061(7) -0.0080(7) -0.0137(8)
O5 0.0358(11) 0.0577(12) 0.0467(12) -0.0351(10) -0.0102(9) -0.0094(9)

loop_
_atom_type_symbol
_atom_type_description
_atom_type_scat_dispersion_real
_atom_type_scat_dispersion_imag
_atom_type_scat_source
C C 0.0033 0.0016 'International Tables Vol C Tables 4.2.6.8 and 6.1.1.4'
H H 0.0000 0.0000 'International Tables Vol C Tables 4.2.6.8 and 6.1.1.4'
N N 0.0061 0.0033 'International Tables Vol C Tables 4.2.6.8 and 6.1.1.4'
O O 0.0106 0.0060 'International Tables Vol C Tables 4.2.6.8 and 6.1.1.4'
F F 0.0171 0.0103 'International Tables Vol C Tables 4.2.6.8 and 6.1.1.4'
S S 0.1246 0.1234 'International Tables Vol C Tables 4.2.6.8 and 6.1.1.4'

loop_
_geom_angle_atom_site_label_1
_geom_angle_atom_site_label_2
_geom_angle_atom_site_label_3
_geom_angle
N1 S1 C10 94.21(10)
H1 O1 C1 111(2)
C8 O3 C17 110.65(15)
C1 N1 S1 109.78(15)
C10 N2 C9 117.46(17)
C10 N2 C18 117.63(17)
C9 N2 C18 124.43(17)
H3 N3 C14 116.9(15)
H3 N3 C13 120.7(15)
C14 N3 C13 122.37(19)
N1 C1 O1 121.32(19)
N1 C1 C2 117.32(18)
O1 C1 C2 121.36(19)
C10 C2 C1 108.49(18)
C10 C2 C3 120.45(18)
C1 C2 C3 131.01(18)
O2 C3 C2 125.16(19)
O2 C3 C4 121.12(18)
C2 C3 C4 113.67(17)
C5 C4 C9 120.17(19)
C5 C4 C3 117.75(18)
C9 C4 C3 121.97(18)
C6 C5 C4 119.09(19)
F1 C6 C5 118.91(18)
F1 C6 C7 117.86(18)
C5 C6 C7 123.2(2)
C6 C7 C8 117.63(18)
C6 C7 C11 121.09(19)
C8 C7 C11 121.28(18)
O3 C8 C7 118.20(18)
O3 C8 C9 120.52(19)
C7 C8 C9 121.13(18)
N2 C9 C8 121.35(18)
N2 C9 C4 120.12(18)
C8 C9 C4 118.48(19)
N2 C10 C2 125.38(19)
N2 C10 S1 124.43(15)
C2 C10 S1 110.19(15)
C15 C11 C12 118.73(19)
C15 C11 C7 120.97(18)
C12 C11 C7 120.27(18)
C13 C12 C11 120.57(19)
N3 C13 C12 118.56(19)
N3 C13 C16 117.01(19)
C12 C13 C16 124.44(19)
N3 C14 C15 120.7(2)
C14 C15 C11 118.99(19)
N2 C18 C19 118.79(18)
N2 C18 C20 116.67(17)
C19 C18 C20 60.31(14)
C18 C19 C20 60.66(14)
C19 C20 C18 59.03(14)
F2 C21 F4 106.8(2)
F2 C21 F3 106.3(2)
F4 C21 F3 104.9(2)
F2 C21 C22 113.7(2)
F4 C21 C22 113.0(2)
F3 C21 C22 111.5(2)
O5 C22 O4 129.0(2)
O5 C22 C21 115.3(2)
O4 C22 C21 115.7(2)

loop_
_geom_bond_atom_site_label_1
_geom_bond_atom_site_label_2
_geom_bond_distance
S1 N1 1.6717(19)
S1 C10 1.717(2)
F1 C6 1.361(2)
O1 H1 0.89(3)
O1 C1 1.333(3)
O2 C3 1.239(2)
O3 C8 1.378(2)
O3 C17 1.441(2)
N1 C1 1.311(3)
N2 C10 1.360(3)
N2 C9 1.399(3)
N2 C18 1.457(3)
N3 H3 0.97(3)
N3 C14 1.346(3)
N3 C13 1.353(3)
C1 C2 1.436(3)
C2 C10 1.388(3)
C2 C3 1.439(3)
C3 C4 1.487(3)
C4 C5 1.394(3)
C4 C9 1.414(3)
C5 C6 1.366(3)
C6 C7 1.393(3)
C7 C8 1.394(3)
C7 C11 1.479(3)
C8 C9 1.409(3)
C11 C15 1.397(3)
C11 C12 1.398(3)
C12 C13 1.377(3)
C13 C16 1.500(3)
C14 C15 1.369(3)
C18 C19 1.485(3)
C18 C20 1.509(3)
C19 C20 1.504(3)
C21 F2 1.311(3)
C21 F4 1.326(3)
C21 F3 1.337(3)
C21 C22 1.533(4)
C22 O5 1.233(3)
C22 O4 1.239(3)

loop_
_cod_related_entry_id
_cod_related_entry_code
_cod_related_entry_database
1 30651666 ChemSpider
